data_7118453
loop_
_publ_author_name
'Jiang, Wei'
'Yang, Jin'
'Liu, Ying-Ying'
'Ma, Jian-Fang'

_publ_section_title
;
 Porphyrin-based mixed-valent Ag(I)/Ag(II) and Cu(I)/Cu(II) networks as
 efficient heterogeneous catalysts for the azide-alkyne "click" reaction
 and promising oxidation of ethylbenzene
;
_journal_coden_ASTM CHCOFS
_journal_issue 7
_journal_name_full
;
 Chemical Communications (Cambridge, United Kingdom)
;
_journal_page_first 1373
_journal_page_last 1376
_journal_paper_doi 10.1039/c5cc08456c
_journal_volume 52
_journal_year 2016
_chemical_formula_moiety 'C78 H58 Cu7 I6 N22 O2'
_chemical_formula_sum 'C78 H58 Cu7 I6 N22 O2'
_chemical_formula_weight 2541.64
_space_group_IT_number 15
_symmetry_cell_setting monoclinic
_symmetry_space_group_name_Hall '-C 2yc'
_symmetry_space_group_name_H-M 'C 1 2/c 1'
_atom_sites_solution_hydrogens geom
_atom_sites_solution_primary direct
_atom_sites_solution_secondary difmap
_audit_creation_method SHELXL-97
_audit_update_record
;
2015-11-16 deposited with the CCDC.
2015-11-23 downloaded from the CCDC.
;
_cell_angle_alpha 90.00
_cell_angle_beta 108.120(11)
_cell_angle_gamma 90.00
_cell_formula_units_Z 4
_cell_length_a 32.206(3)
_cell_length_b 8.8020(6)
_cell_length_c 30.440(3)
_cell_measurement_reflns_used 4040
_cell_measurement_temperature 293(2)
_cell_measurement_theta_max 29.1510
_cell_measurement_theta_min 3.0577
_cell_volume 8201.1(13)
_computing_cell_refinement CrysAlis
_computing_data_collection 'CrysAlis (Oxford Diffraction, 2006)'
_computing_data_reduction CrysAlis
_computing_structure_refinement 'SHELXL-97 (Sheldrick, 2008)'
_computing_structure_solution 'SHELXS-97 (Sheldrick, 1997)'
_diffrn_ambient_temperature 293(2)
_diffrn_detector_area_resol_mean 10.0
_diffrn_measured_fraction_theta_full 0.994
_diffrn_measured_fraction_theta_max 0.853
_diffrn_measurement_device_type 'Oxford Diffraction Gemini R Ultra'
_diffrn_measurement_method '\w scan'
_diffrn_radiation_monochromator graphite
_diffrn_radiation_source 'fine-focus sealed tube'
_diffrn_radiation_type MoK\a
_diffrn_radiation_wavelength 0.71069
_diffrn_reflns_av_R_equivalents 0.0466
_diffrn_reflns_av_unetI/netI 0.0854
_diffrn_reflns_limit_h_max 42
_diffrn_reflns_limit_h_min -42
_diffrn_reflns_limit_k_max 7
_diffrn_reflns_limit_k_min -11
_diffrn_reflns_limit_l_max 41
_diffrn_reflns_limit_l_min -29
_diffrn_reflns_number 17846
_diffrn_reflns_theta_full 25.00
_diffrn_reflns_theta_max 29.21
_diffrn_reflns_theta_min 3.06
_exptl_absorpt_coefficient_mu 4.100
_exptl_absorpt_correction_T_max 1.00000
_exptl_absorpt_correction_T_min 0.65953
_exptl_absorpt_correction_type multi-scan
_exptl_absorpt_process_details
;
CrysAlis (Oxford Diffraction, 2006) 
;
_exptl_crystal_colour purple
_exptl_crystal_density_diffrn 2.059
_exptl_crystal_density_method 'not measured'
_exptl_crystal_description block
_exptl_crystal_F_000 4868
_exptl_crystal_size_max 0.30
_exptl_crystal_size_mid 0.14
_exptl_crystal_size_min 0.12
_refine_diff_density_max 2.313
_refine_diff_density_min -1.337
_refine_diff_density_rms 0.151
_refine_ls_extinction_method none
_refine_ls_goodness_of_fit_ref 1.014
_refine_ls_hydrogen_treatment mixed
_refine_ls_matrix_type full
_refine_ls_number_parameters 529
_refine_ls_number_reflns 9481
_refine_ls_number_restraints 39
_refine_ls_restrained_S_all 1.013
_refine_ls_R_factor_all 0.1254
_refine_ls_R_factor_gt 0.0661
_refine_ls_shift/su_max 0.002
_refine_ls_shift/su_mean 0.000
_refine_ls_structure_factor_coef Fsqd
_refine_ls_weighting_details 'calc w=1/[\s^2^(Fo^2^)+(0.0686P)^2^+46.9017P] where P=(Fo^2^+2Fc^2^)/3'
_refine_ls_weighting_scheme calc
_refine_ls_wR_factor_gt 0.1451
_refine_ls_wR_factor_ref 0.1791
_reflns_number_gt 5445
_reflns_number_total 9481
_reflns_threshold_expression >2\s(I)
_cod_data_source_file c5cc08456c2.cif
_cod_data_source_block Compound-1
_cod_depositor_comments 'Adding full bibliography for 7118453--7118456.cif.'
_cod_original_sg_symbol_H-M 'C 2/c'
_cod_database_code 7118453

loop_
_symmetry_equiv_pos_as_xyz
'x, y, z'
'-x, y, -z+1/2'
'x+1/2, y+1/2, z'
'-x+1/2, y+1/2, -z+1/2'
'-x, -y, -z'
'x, -y, z-1/2'
'-x+1/2, -y+1/2, -z'
'x+1/2, -y+1/2, z-1/2'

loop_
_atom_site_label
_atom_site_type_symbol
_atom_site_fract_x
_atom_site_fract_y
_atom_site_fract_z
_atom_site_U_iso_or_equiv
_atom_site_adp_type
_atom_site_occupancy
_atom_site_symmetry_multiplicity
_atom_site_calc_flag
_atom_site_refinement_flags
Cu1 Cu 0.7500 -0.2500 0.5000 0.0275(3) Uani 1 2 d S
Cu2 Cu 0.62802(5) 0.24769(15) 0.17280(4) 0.0609(4) Uani 1 1 d .
Cu3 Cu 0.58337(4) 0.37012(13) 0.22886(4) 0.0527(3) Uani 1 1 d .
Cu4 Cu 0.51164(4) 0.07623(13) 0.31415(5) 0.0676(4) Uani 1 1 d .
I1 I 0.66334(2) 0.43831(9) 0.23391(3) 0.0688(2) Uani 1 1 d .
I2 I 0.57158(2) 0.24027(7) 0.30051(2) 0.0547(2) Uani 1 1 d .
I3 I 0.45881(2) 0.22322(8) 0.34967(2) 0.0536(2) Uani 1 1 d .
C1 C 0.6944(2) -0.4873(8) 0.4369(3) 0.0300(17) Uani 1 1 d .
C2 C 0.6765(3) -0.5250(9) 0.3893(3) 0.039(2) Uani 1 1 d .
H2 H 0.6606 -0.6119 0.3773 0.047 Uiso 1 1 calc R
C3 C 0.6867(3) -0.4133(9) 0.3649(3) 0.042(2) Uani 1 1 d .
H3 H 0.6785 -0.4067 0.3328 0.051 Uiso 1 1 calc R
C4 C 0.7126(3) -0.3051(8) 0.3971(3) 0.0351(18) Uani 1 1 d .
C5 C 0.7299(3) -0.1732(9) 0.3852(3) 0.0365(19) Uani 1 1 d .
C6 C 0.7193(3) -0.1390(9) 0.3350(3) 0.039(2) Uani 1 1 d .
C7 C 0.7374(3) -0.2267(12) 0.3078(3) 0.058(3) Uani 1 1 d .
H7 H 0.7564 -0.3054 0.3213 0.070 Uiso 1 1 calc R
C8 C 0.7278(3) -0.1998(12) 0.2618(3) 0.052(2) Uani 1 1 d .
H8 H 0.7401 -0.2610 0.2442 0.063 Uiso 1 1 calc R
C9 C 0.7006(3) -0.0850(10) 0.2411(3) 0.052(2) Uani 1 1 d .
C10 C 0.6806(4) -0.0016(13) 0.2667(4) 0.082(4) Uani 1 1 d .
H10 H 0.6606 0.0736 0.2525 0.098 Uiso 1 1 calc R
C11 C 0.6899(4) -0.0289(12) 0.3140(3) 0.068(3) Uani 1 1 d .
H11 H 0.6761 0.0278 0.3312 0.081 Uiso 1 1 calc R
C12 C 0.7202(5) -0.1224(15) 0.1690(4) 0.094(4) Uani 1 1 d .
H12 H 0.7419 -0.1954 0.1795 0.112 Uiso 1 1 calc R
C13 C 0.7068(6) -0.0546(15) 0.1259(4) 0.102(5) Uani 1 1 d .
H13 H 0.7175 -0.0710 0.1013 0.122 Uiso 1 1 calc R
C14 C 0.6734(4) 0.0439(13) 0.1278(4) 0.069(3) Uani 1 1 d .
C15 C 0.6511(4) 0.1513(13) 0.0924(3) 0.063(3) Uani 1 1 d .
C16 C 0.6513(5) 0.1451(17) 0.0474(5) 0.099(5) Uani 1 1 d .
H16 H 0.6668 0.0664 0.0394 0.119 Uiso 1 1 calc R
C17 C 0.6127(5) 0.350(2) 0.0295(5) 0.106(5) Uani 1 1 d .
H17 H 0.5991 0.4244 0.0082 0.128 Uiso 1 1 calc R
C18 C 0.6111(5) 0.3653(16) 0.0735(5) 0.098(5) Uani 1 1 d .
H18 H 0.5968 0.4481 0.0812 0.118 Uiso 1 1 calc R
C19 C 0.7569(3) -0.0770(9) 0.4170(3) 0.043(2) Uani 1 1 d .
C20 C 0.7787(4) 0.0513(11) 0.4046(3) 0.062(3) Uani 1 1 d .
H20 H 0.7774 0.0813 0.3749 0.074 Uiso 1 1 calc R
C21 C 0.8014(3) 0.1193(11) 0.4447(3) 0.060(3) Uani 1 1 d .
H21 H 0.8184 0.2063 0.4477 0.072 Uiso 1 1 calc R
C22 C 0.7944(3) 0.0334(8) 0.4813(3) 0.0358(19) Uani 1 1 d .
C23 C 0.6884(2) -0.5710(8) 0.4726(3) 0.0311(17) Uani 1 1 d .
C24 C 0.6618(2) -0.7139(8) 0.4592(3) 0.0313(17) Uani 1 1 d .
C25 C 0.6174(3) -0.7118(9) 0.4431(3) 0.043(2) Uani 1 1 d .
H25 H 0.6029 -0.6215 0.4443 0.052 Uiso 1 1 calc R
C26 C 0.5934(2) -0.8387(8) 0.4250(3) 0.0356(19) Uani 1 1 d .
H26 H 0.5630 -0.8353 0.4149 0.043 Uiso 1 1 calc R
C27 C 0.6150(3) -0.9702(8) 0.4221(3) 0.0322(17) Uani 1 1 d .
C28 C 0.6597(3) -0.9763(9) 0.4399(3) 0.048(2) Uani 1 1 d .
H28 H 0.6743 -1.0673 0.4396 0.057 Uiso 1 1 calc R
C29 C 0.6828(3) -0.8480(9) 0.4581(4) 0.055(3) Uani 1 1 d .
H29 H 0.7131 -0.8524 0.4700 0.066 Uiso 1 1 calc R
C30 C 0.6056(3) -1.2463(9) 0.4042(3) 0.044(2) Uani 1 1 d .
H30 H 0.6316 -1.2825 0.4245 0.053 Uiso 1 1 calc R
C31 C 0.5747(3) -1.3294(9) 0.3742(3) 0.048(2) Uani 1 1 d .
H31 H 0.5746 -1.4340 0.3699 0.058 Uiso 1 1 calc R
C32 C 0.5431(3) -1.2255(9) 0.3510(3) 0.0348(18) Uani 1 1 d .
C33 C 0.5019(3) -1.2481(8) 0.3145(3) 0.0362(19) Uani 1 1 d .
C34 C 0.4838(3) -1.3914(9) 0.3053(3) 0.039(2) Uani 1 1 d .
H34 H 0.4999 -1.4742 0.3205 0.046 Uiso 1 1 calc R
C35 C 0.4237(3) -1.2939(10) 0.2543(3) 0.050(2) Uani 1 1 d .
H35 H 0.3959 -1.3054 0.2332 0.060 Uiso 1 1 calc R
C36 C 0.4419(3) -1.1510(10) 0.2621(3) 0.052(2) Uani 1 1 d .
H36 H 0.4264 -1.0687 0.2459 0.062 Uiso 1 1 calc R
C37 C 0.557(2) 0.710(9) 0.024(3) 0.51(3) Uani 1 1 d DU
C38 C 0.5688(18) 0.766(5) 0.1076(19) 0.33(2) Uani 1 1 d DU
C39 C 0.503(3) 0.835(9) 0.030(3) 0.28(4) Uani 0.50 1 d PDU
C39' C 0.507(2) 0.637(9) 0.062(2) 0.25(3) Uani 0.50 1 d PU
N1 N 0.7174(2) -0.3539(6) 0.4416(2) 0.0297(14) Uani 1 1 d .
N2 N 0.7676(2) -0.0877(7) 0.4638(2) 0.0348(15) Uani 1 1 d .
N3 N 0.6943(3) -0.0587(10) 0.1934(3) 0.070(3) Uani 1 1 d .
N4 N 0.6670(3) 0.0474(8) 0.1687(2) 0.0473(19) Uani 1 1 d .
N5 N 0.6300(3) 0.2614(11) 0.1057(3) 0.064(2) Uani 1 1 d .
N6 N 0.6317(5) 0.2399(17) 0.0154(4) 0.115(5) Uani 1 1 d .
N7 N 0.5922(2) -1.1014(6) 0.3997(2) 0.0313(15) Uani 1 1 d .
N8 N 0.5534(2) -1.0866(7) 0.3668(2) 0.0325(15) Uani 1 1 d .
N9 N 0.4816(2) -1.1279(7) 0.2926(2) 0.0410(17) Uani 1 1 d .
N10 N 0.4446(2) -1.4156(8) 0.2759(3) 0.0438(18) Uani 1 1 d .
N11 N 0.5336(18) 0.767(6) 0.065(2) 0.38(2) Uani 1 1 d DU
O1 O 0.5909(13) 0.784(4) 0.0438(14) 0.388(16) Uani 1 1 d DU

loop_
_atom_site_aniso_label
_atom_site_aniso_U_11
_atom_site_aniso_U_22
_atom_site_aniso_U_33
_atom_site_aniso_U_23
_atom_site_aniso_U_13
_atom_site_aniso_U_12
Cu1 0.0287(7) 0.0204(6) 0.0271(7) -0.0002(5) -0.0006(5) -0.0053(5)
Cu2 0.0685(9) 0.0676(8) 0.0488(7) -0.0052(6) 0.0215(7) 0.0004(6)
Cu3 0.0480(7) 0.0445(6) 0.0611(8) 0.0123(6) 0.0105(6) 0.0129(5)
Cu4 0.0681(9) 0.0384(6) 0.1030(11) -0.0152(7) 0.0365(8) -0.0176(6)
I1 0.0441(4) 0.0727(5) 0.0881(6) -0.0323(4) 0.0184(4) -0.0087(3)
I2 0.0649(4) 0.0493(4) 0.0483(4) 0.0007(3) 0.0155(3) -0.0146(3)
I3 0.0456(4) 0.0634(4) 0.0492(4) 0.0049(3) 0.0109(3) 0.0103(3)
C1 0.028(4) 0.025(4) 0.030(4) -0.008(3) -0.001(3) -0.007(3)
C2 0.046(5) 0.032(4) 0.034(5) -0.005(4) 0.004(4) -0.014(4)
C3 0.045(5) 0.043(5) 0.037(5) -0.008(4) 0.009(4) -0.015(4)
C4 0.041(5) 0.028(4) 0.034(5) -0.005(3) 0.007(4) -0.001(3)
C5 0.043(5) 0.034(4) 0.023(4) 0.003(3) -0.002(3) -0.008(4)
C6 0.039(5) 0.036(4) 0.031(5) -0.001(4) -0.005(4) -0.017(4)
C7 0.048(6) 0.078(7) 0.049(6) 0.016(5) 0.015(5) 0.023(5)
C8 0.056(6) 0.068(6) 0.039(5) 0.004(5) 0.023(5) 0.005(5)
C9 0.076(7) 0.041(5) 0.028(5) 0.000(4) 0.002(5) -0.008(5)
C10 0.127(11) 0.066(7) 0.038(6) -0.002(5) 0.004(6) 0.050(7)
C11 0.106(9) 0.064(7) 0.029(5) -0.004(5) 0.015(6) 0.027(6)
C12 0.148(13) 0.075(8) 0.050(8) -0.008(6) 0.019(8) 0.029(8)
C13 0.172(15) 0.088(9) 0.043(8) -0.018(7) 0.031(8) 0.022(10)
C14 0.097(9) 0.073(7) 0.035(6) -0.006(5) 0.015(6) 0.015(7)
C15 0.078(8) 0.075(7) 0.036(6) 0.004(5) 0.017(5) 0.004(6)
C16 0.138(13) 0.103(11) 0.054(8) 0.000(8) 0.025(9) 0.020(10)
C17 0.127(13) 0.127(13) 0.065(9) 0.063(9) 0.029(9) 0.023(11)
C18 0.139(13) 0.095(10) 0.079(10) 0.044(8) 0.062(9) 0.045(9)
C19 0.043(5) 0.040(5) 0.036(5) 0.010(4) -0.003(4) -0.019(4)
C20 0.082(8) 0.055(6) 0.037(6) 0.011(5) 0.001(5) -0.035(5)
C21 0.068(7) 0.053(6) 0.043(6) 0.014(5) -0.005(5) -0.035(5)
C22 0.038(4) 0.026(4) 0.038(5) 0.001(3) 0.003(4) -0.015(3)
C23 0.030(4) 0.022(3) 0.034(4) 0.002(3) 0.000(3) -0.007(3)
C24 0.029(4) 0.021(4) 0.035(4) 0.002(3) -0.002(3) -0.007(3)
C25 0.052(6) 0.029(4) 0.042(5) -0.007(4) 0.004(4) -0.001(4)
C26 0.024(4) 0.030(4) 0.047(5) -0.007(4) 0.001(4) -0.005(3)
C27 0.041(5) 0.023(4) 0.029(4) -0.002(3) 0.005(4) -0.011(3)
C28 0.034(5) 0.022(4) 0.073(7) -0.010(4) -0.004(4) 0.001(3)
C29 0.027(4) 0.031(4) 0.088(8) -0.005(5) -0.008(5) -0.007(4)
C30 0.047(5) 0.026(4) 0.049(5) 0.002(4) 0.000(4) 0.001(4)
C31 0.044(5) 0.023(4) 0.065(6) -0.010(4) -0.002(5) -0.009(4)
C32 0.030(4) 0.033(4) 0.036(5) 0.000(4) 0.002(3) -0.010(3)
C33 0.033(4) 0.026(4) 0.046(5) -0.011(4) 0.009(4) -0.002(3)
C34 0.028(4) 0.032(4) 0.047(5) -0.005(4) -0.002(4) -0.009(3)
C35 0.049(5) 0.045(5) 0.041(5) 0.004(4) -0.008(4) -0.016(4)
C36 0.050(6) 0.041(5) 0.051(6) 0.009(4) -0.005(5) -0.009(4)
C37 0.51(3) 0.51(3) 0.51(3) 0.0001(10) 0.160(9) 0.0000(10)
C38 0.33(2) 0.33(2) 0.33(2) 0.002(10) 0.109(12) 0.003(10)
C39 0.28(4) 0.28(4) 0.28(4) 0.003(10) 0.085(15) -0.005(10)
C39' 0.25(3) 0.26(3) 0.26(3) 0.001(10) 0.080(13) -0.001(10)
N1 0.035(4) 0.022(3) 0.026(3) 0.001(3) 0.001(3) -0.007(3)
N2 0.036(4) 0.030(3) 0.029(4) 0.001(3) -0.003(3) -0.012(3)
N3 0.114(8) 0.058(5) 0.033(5) -0.007(4) 0.017(5) 0.027(5)
N4 0.064(5) 0.046(4) 0.025(4) 0.002(3) 0.004(4) 0.000(4)
N5 0.065(6) 0.078(6) 0.052(5) 0.013(5) 0.023(5) 0.000(5)
N6 0.152(13) 0.127(11) 0.056(7) 0.024(8) 0.020(8) 0.034(9)
N7 0.029(3) 0.020(3) 0.037(4) -0.004(3) -0.001(3) -0.006(3)
N8 0.028(3) 0.027(3) 0.037(4) -0.002(3) 0.002(3) -0.004(3)
N9 0.044(4) 0.029(3) 0.041(4) -0.006(3) 0.000(3) -0.009(3)
N10 0.044(4) 0.035(4) 0.047(5) -0.007(3) 0.007(4) -0.011(3)
N11 0.38(3) 0.38(3) 0.38(3) -0.009(10) 0.121(12) 0.000(10)
O1 0.388(16) 0.388(16) 0.388(16) 0.0001(10) 0.121(5) 0.0001(10)

loop_
_atom_type_symbol
_atom_type_description
_atom_type_scat_dispersion_real
_atom_type_scat_dispersion_imag
_atom_type_scat_source
C C 0.0033 0.0016 'International Tables Vol C Tables 4.2.6.8 and 6.1.1.4'
H H 0.0000 0.0000 'International Tables Vol C Tables 4.2.6.8 and 6.1.1.4'
N N 0.0061 0.0033 'International Tables Vol C Tables 4.2.6.8 and 6.1.1.4'
O O 0.0106 0.0060 'International Tables Vol C Tables 4.2.6.8 and 6.1.1.4'
Cu Cu 0.3201 1.2651 'International Tables Vol C Tables 4.2.6.8 and 6.1.1.4'
I I -0.4742 1.8119 'International Tables Vol C Tables 4.2.6.8 and 6.1.1.4'

loop_
_geom_angle_atom_site_label_1
_geom_angle_atom_site_label_2
_geom_angle_atom_site_label_3
_geom_angle
_geom_angle_site_symmetry_1
_geom_angle_site_symmetry_3
N1 Cu1 N1 180.0(2) . 7_646
N1 Cu1 N2 89.9(2) . .
N1 Cu1 N2 90.1(2) 7_646 .
N1 Cu1 N2 90.1(2) . 7_646
N1 Cu1 N2 89.9(2) 7_646 7_646
N2 Cu1 N2 180.0(3) . 7_646
N5 Cu2 N4 78.2(3) . .
N5 Cu2 I1 123.3(3) . .
N4 Cu2 I1 116.5(2) . .
N5 Cu2 I3 95.9(3) . 2_655
N4 Cu2 I3 119.5(2) . 2_655
I1 Cu2 I3 116.24(5) . 2_655
N5 Cu2 Cu3 140.2(3) . .
N4 Cu2 Cu3 139.9(2) . .
I1 Cu2 Cu3 58.92(4) . .
I3 Cu2 Cu3 59.11(4) 2_655 .
N10 Cu3 I2 106.6(2) 2_675 .
N10 Cu3 I1 101.2(2) 2_675 .
I2 Cu3 I1 116.95(5) . .
N10 Cu3 I3 106.7(2) 2_675 2_655
I2 Cu3 I3 111.76(5) . 2_655
I1 Cu3 I3 112.39(5) . 2_655
N10 Cu3 Cu2 127.4(2) 2_675 .
I2 Cu3 Cu2 125.93(5) . .
I1 Cu3 Cu2 55.39(4) . .
I3 Cu3 Cu2 58.66(4) 2_655 .
N9 Cu4 N8 77.8(2) 1_565 1_565
N9 Cu4 I2 138.6(2) 1_565 .
N8 Cu4 I2 99.30(16) 1_565 .
N9 Cu4 I3 105.3(2) 1_565 .
N8 Cu4 I3 109.86(18) 1_565 .
I2 Cu4 I3 114.17(5) . .
Cu2 I1 Cu3 65.69(4) . .
Cu4 I2 Cu3 134.75(5) . .
Cu4 I3 Cu2 134.05(5) . 2_655
Cu4 I3 Cu3 94.81(5) . 2_655
Cu2 I3 Cu3 62.23(4) 2_655 2_655
N1 C1 C23 125.5(7) . .
N1 C1 C2 109.8(7) . .
C23 C1 C2 124.6(7) . .
C3 C2 C1 107.7(7) . .
C2 C3 C4 107.5(8) . .
N1 C4 C5 125.9(7) . .
N1 C4 C3 109.1(7) . .
C5 C4 C3 125.1(7) . .
C19 C5 C4 123.4(7) . .
C19 C5 C6 119.4(7) . .
C4 C5 C6 117.2(7) . .
C11 C6 C7 118.3(8) . .
C11 C6 C5 121.8(8) . .
C7 C6 C5 119.7(8) . .
C8 C7 C6 121.1(9) . .
C9 C8 C7 120.9(9) . .
C8 C9 C10 119.2(9) . .
C8 C9 N3 117.4(9) . .
C10 C9 N3 123.4(9) . .
C9 C10 C11 120.3(9) . .
C6 C11 C10 120.0(9) . .
C13 C12 N3 105.6(11) . .
C12 C13 C14 104.3(11) . .
N4 C14 C13 113.6(10) . .
N4 C14 C15 119.8(10) . .
C13 C14 C15 126.0(11) . .
N5 C15 C16 119.9(11) . .
N5 C15 C14 115.9(9) . .
C16 C15 C14 124.1(12) . .
N6 C16 C15 125.1(14) . .
N6 C17 C18 124.7(13) . .
N5 C18 C17 120.2(13) . .
N2 C19 C5 126.5(7) . .
N2 C19 C20 110.2(7) . .
C5 C19 C20 123.4(8) . .
C21 C20 C19 106.2(8) . .
C20 C21 C22 107.5(7) . .
N2 C22 C23 125.9(7) . 7_646
N2 C22 C21 110.0(7) . .
C23 C22 C21 124.1(7) 7_646 .
C1 C23 C22 124.4(6) . 7_646
C1 C23 C24 116.2(7) . .
C22 C23 C24 119.3(7) 7_646 .
C25 C24 C29 118.3(7) . .
C25 C24 C23 122.2(7) . .
C29 C24 C23 119.1(7) . .
C24 C25 C26 122.2(8) . .
C27 C26 C25 118.7(8) . .
C26 C27 C28 120.0(7) . .
C26 C27 N7 121.3(7) . .
C28 C27 N7 118.7(7) . .
C27 C28 C29 119.8(8) . .
C24 C29 C28 120.8(8) . .
C31 C30 N7 107.6(8) . .
C30 C31 C32 105.0(7) . .
N8 C32 C31 111.3(7) . .
N8 C32 C33 118.2(7) . .
C31 C32 C33 130.5(7) . .
N9 C33 C34 121.5(8) . .
N9 C33 C32 118.0(7) . .
C34 C33 C32 120.4(7) . .
N10 C34 C33 122.7(8) . .
N10 C35 C36 121.9(8) . .
N9 C36 C35 121.4(8) . .
O1 C37 N11 91(5) . .
N11 C39 C39' 45(4) . .
N11 C39' C39 42(3) . .
C1 N1 C4 105.8(6) . .
C1 N1 Cu1 127.3(5) . .
C4 N1 Cu1 126.9(5) . .
C19 N2 C22 106.0(6) . .
C19 N2 Cu1 127.3(5) . .
C22 N2 Cu1 126.7(5) . .
N4 N3 C12 112.1(8) . .
N4 N3 C9 123.2(8) . .
C12 N3 C9 124.0(9) . .
C14 N4 N3 104.1(8) . .
C14 N4 Cu2 109.5(7) . .
N3 N4 Cu2 144.6(6) . .
C15 N5 C18 116.0(10) . .
C15 N5 Cu2 116.0(7) . .
C18 N5 Cu2 128.0(8) . .
C16 N6 C17 114.0(13) . .
C30 N7 N8 111.4(6) . .
C30 N7 C27 128.3(7) . .
N8 N7 C27 120.0(6) . .
C32 N8 N7 104.6(6) . .
C32 N8 Cu4 107.6(5) . 1_545
N7 N8 Cu4 143.4(5) . 1_545
C33 N9 C36 116.5(7) . .
C33 N9 Cu4 115.7(5) . 1_545
C36 N9 Cu4 127.4(6) . 1_545
C34 N10 C35 116.0(7) . .
C34 N10 Cu3 119.8(6) . 2_635
C35 N10 Cu3 123.9(6) . 2_635
C39 N11 C39' 92(6) . .
C39 N11 C38 154(7) . .
C39' N11 C38 109(6) . .
C39 N11 C37 86(6) . .
C39' N11 C37 96(5) . .
C38 N11 C37 105(5) . .

loop_
_geom_bond_atom_site_label_1
_geom_bond_atom_site_label_2
_geom_bond_distance
_geom_bond_site_symmetry_2
Cu1 N1 1.985(6) .
Cu1 N1 1.986(6) 7_646
Cu1 N2 1.991(6) .
Cu1 N2 1.991(6) 7_646
Cu2 N5 2.068(9) .
Cu2 N4 2.190(8) .
Cu2 I1 2.5006(15) .
Cu2 I3 2.6729(15) 2_655
Cu2 Cu3 2.7690(18) .
Cu3 N10 2.075(7) 2_675
Cu3 I2 2.5925(14) .
Cu3 I1 2.6022(14) .
Cu3 I3 2.6856(15) 2_655
Cu4 N9 2.049(6) 1_565
Cu4 N8 2.256(6) 1_565
Cu4 I2 2.5461(14) .
Cu4 I3 2.6234(15) .
I3 Cu2 2.6729(15) 2_655
I3 Cu3 2.6856(15) 2_655
C1 N1 1.371(9) .
C1 C23 1.374(11) .
C1 C2 1.423(10) .
C2 C3 1.333(11) .
C3 C4 1.434(11) .
C4 N1 1.384(10) .
C4 C5 1.384(11) .
C5 C19 1.376(11) .
C5 C6 1.489(11) .
C6 C11 1.367(13) .
C6 C7 1.385(13) .
C7 C8 1.359(13) .
C8 C9 1.357(13) .
C9 C10 1.368(14) .
C9 N3 1.422(12) .
C10 C11 1.397(14) .
C12 C13 1.382(17) .
C12 N3 1.395(15) .
C13 C14 1.395(17) .
C14 N4 1.325(12) .
C14 C15 1.446(15) .
C15 N5 1.316(14) .
C15 C16 1.372(16) .
C16 N6 1.289(17) .
C17 N6 1.291(19) .
C17 C18 1.361(19) .
C18 N5 1.340(14) .
C19 N2 1.361(10) .
C19 C20 1.441(12) .
C20 C21 1.351(13) .
C21 C22 1.422(12) .
C22 N2 1.370(9) .
C22 C23 1.380(11) 7_646
C23 C22 1.380(11) 7_646
C23 C24 1.504(10) .
C24 C25 1.360(11) .
C24 C29 1.365(11) .
C25 C26 1.372(11) .
C26 C27 1.368(11) .
C27 C28 1.371(11) .
C27 N7 1.425(9) .
C28 C29 1.371(11) .
C30 C31 1.338(12) .
C30 N7 1.339(9) .
C31 C32 1.388(12) .
C32 N8 1.318(9) .
C32 C33 1.455(11) .
C33 N9 1.311(10) .
C33 C34 1.381(10) .
C34 N10 1.319(10) .
C35 N10 1.325(11) .
C35 C36 1.378(12) .
C36 N9 1.341(11) .
C37 O1 1.263(10) .
C37 N11 1.71(9) .
C38 N11 1.44(4) .
C39 N11 1.34(4) .
C39 C39' 1.98(11) .
C39' N11 1.41(8) .
N3 N4 1.343(11) .
N7 N8 1.342(8) .
N8 Cu4 2.256(6) 1_545
N9 Cu4 2.049(6) 1_545
N10 Cu3 2.075(7) 2_635

loop_
_geom_torsion_atom_site_label_1
_geom_torsion_atom_site_label_2
_geom_torsion_atom_site_label_3
_geom_torsion_atom_site_label_4
_geom_torsion
_geom_torsion_site_symmetry_1
_geom_torsion_site_symmetry_4
N5 Cu2 Cu3 N10 -29.5(5) . 2_675
N4 Cu2 Cu3 N10 172.0(4) . 2_675
I1 Cu2 Cu3 N10 76.6(3) . 2_675
I3 Cu2 Cu3 N10 -87.6(3) 2_655 2_675
N5 Cu2 Cu3 I2 153.5(4) . .
N4 Cu2 Cu3 I2 -5.0(3) . .
I1 Cu2 Cu3 I2 -100.36(7) . .
I3 Cu2 Cu3 I2 95.44(7) 2_655 .
N5 Cu2 Cu3 I1 -106.2(4) . .
N4 Cu2 Cu3 I1 95.4(3) . .
I3 Cu2 Cu3 I1 -164.20(5) 2_655 .
N5 Cu2 Cu3 I3 58.0(4) . 2_655
N4 Cu2 Cu3 I3 -100.4(3) . 2_655
I1 Cu2 Cu3 I3 164.20(5) . 2_655
N5 Cu2 I1 Cu3 132.6(3) . .
N4 Cu2 I1 Cu3 -134.3(2) . .
I3 Cu2 I1 Cu3 15.10(5) 2_655 .
N10 Cu3 I1 Cu2 -128.0(2) 2_675 .
I2 Cu3 I1 Cu2 116.67(6) . .
I3 Cu3 I1 Cu2 -14.57(5) 2_655 .
N9 Cu4 I2 Cu3 60.1(3) 1_565 .
N8 Cu4 I2 Cu3 142.13(17) 1_565 .
I3 Cu4 I2 Cu3 -101.07(8) . .
N10 Cu3 I2 Cu4 89.3(2) 2_675 .
I1 Cu3 I2 Cu4 -158.46(6) . .
I3 Cu3 I2 Cu4 -26.93(8) 2_655 .
Cu2 Cu3 I2 Cu4 -93.21(9) . .
N9 Cu4 I3 Cu2 -38.1(2) 1_565 2_655
N8 Cu4 I3 Cu2 -120.35(17) 1_565 2_655
I2 Cu4 I3 Cu2 129.13(6) . 2_655
N9 Cu4 I3 Cu3 -93.4(2) 1_565 2_655
N8 Cu4 I3 Cu3 -175.66(16) 1_565 2_655
I2 Cu4 I3 Cu3 73.82(6) . 2_655
N1 C1 C2 C3 -2.6(10) . .
C23 C1 C2 C3 175.9(8) . .
C1 C2 C3 C4 2.0(10) . .
C2 C3 C4 N1 -0.7(10) . .
C2 C3 C4 C5 179.5(8) . .
N1 C4 C5 C19 4.5(14) . .
C3 C4 C5 C19 -175.7(9) . .
N1 C4 C5 C6 -177.6(8) . .
C3 C4 C5 C6 2.2(13) . .
C19 C5 C6 C11 -76.7(12) . .
C4 C5 C6 C11 105.3(11) . .
C19 C5 C6 C7 107.7(10) . .
C4 C5 C6 C7 -70.3(11) . .
C11 C6 C7 C8 3.1(15) . .
C5 C6 C7 C8 178.9(9) . .
C6 C7 C8 C9 0.7(16) . .
C7 C8 C9 C10 -4.1(17) . .
C7 C8 C9 N3 176.4(10) . .
C8 C9 C10 C11 3.6(19) . .
N3 C9 C10 C11 -176.9(11) . .
C7 C6 C11 C10 -3.6(17) . .
C5 C6 C11 C10 -179.2(10) . .
C9 C10 C11 C6 0(2) . .
N3 C12 C13 C14 -0.6(16) . .
C12 C13 C14 N4 3.1(17) . .
C12 C13 C14 C15 174.4(12) . .
N4 C14 C15 N5 9.4(17) . .
C13 C14 C15 N5 -161.4(13) . .
N4 C14 C15 C16 -171.6(13) . .
C13 C14 C15 C16 18(2) . .
N5 C15 C16 N6 -1(2) . .
C14 C15 C16 N6 -179.7(15) . .
N6 C17 C18 N5 0(3) . .
C4 C5 C19 N2 -6.2(15) . .
C6 C5 C19 N2 176.0(8) . .
C4 C5 C19 C20 173.0(9) . .
C6 C5 C19 C20 -4.8(14) . .
N2 C19 C20 C21 -1.9(12) . .
C5 C19 C20 C21 178.8(10) . .
C19 C20 C21 C22 1.0(12) . .
C20 C21 C22 N2 0.2(12) . .
C20 C21 C22 C23 -178.2(9) . 7_646
N1 C1 C23 C22 -1.2(13) . 7_646
C2 C1 C23 C22 -179.5(8) . 7_646
N1 C1 C23 C24 179.9(7) . .
C2 C1 C23 C24 1.5(12) . .
C1 C23 C24 C25 -79.5(11) . .
C22 C23 C24 C25 101.5(10) 7_646 .
C1 C23 C24 C29 92.8(10) . .
C22 C23 C24 C29 -86.2(11) 7_646 .
C29 C24 C25 C26 -1.5(14) . .
C23 C24 C25 C26 170.9(8) . .
C24 C25 C26 C27 -1.7(13) . .
C25 C26 C27 C28 4.3(13) . .
C25 C26 C27 N7 -173.8(7) . .
C26 C27 C28 C29 -3.7(14) . .
N7 C27 C28 C29 174.4(9) . .
C25 C24 C29 C28 2.1(15) . .
C23 C24 C29 C28 -170.6(9) . .
C27 C28 C29 C24 0.5(16) . .
N7 C30 C31 C32 1.5(11) . .
C30 C31 C32 N8 -1.6(11) . .
C30 C31 C32 C33 179.9(9) . .
N8 C32 C33 N9 13.9(12) . .
C31 C32 C33 N9 -167.6(9) . .
N8 C32 C33 C34 -162.5(8) . .
C31 C32 C33 C34 16.0(15) . .
N9 C33 C34 N10 -3.3(14) . .
C32 C33 C34 N10 172.9(8) . .
N10 C35 C36 N9 -1.0(16) . .
C23 C1 N1 C4 -176.4(7) . .
C2 C1 N1 C4 2.1(9) . .
C23 C1 N1 Cu1 2.7(11) . .
C2 C1 N1 Cu1 -178.8(5) . .
C5 C4 N1 C1 178.9(8) . .
C3 C4 N1 C1 -0.9(9) . .
C5 C4 N1 Cu1 -0.2(12) . .
C3 C4 N1 Cu1 180.0(5) . .
N1 Cu1 N1 C1 39(100) 7_646 .
N2 Cu1 N1 C1 179.3(7) . .
N2 Cu1 N1 C1 -0.7(7) 7_646 .
N1 Cu1 N1 C4 -142(100) 7_646 .
N2 Cu1 N1 C4 -1.8(6) . .
N2 Cu1 N1 C4 178.2(6) 7_646 .
C5 C19 N2 C22 -178.8(9) . .
C20 C19 N2 C22 2.0(11) . .
C5 C19 N2 Cu1 3.4(14) . .
C20 C19 N2 Cu1 -175.9(7) . .
C23 C22 N2 C19 177.0(8) 7_646 .
C21 C22 N2 C19 -1.4(10) . .
C23 C22 N2 Cu1 -5.1(12) 7_646 .
C21 C22 N2 Cu1 176.5(6) . .
N1 Cu1 N2 C19 0.4(7) . .
N1 Cu1 N2 C19 -179.6(7) 7_646 .
N2 Cu1 N2 C19 131(100) 7_646 .
N1 Cu1 N2 C22 -177.1(7) . .
N1 Cu1 N2 C22 2.9(7) 7_646 .
N2 Cu1 N2 C22 -46(100) 7_646 .
C13 C12 N3 N4 -2.1(15) . .
C13 C12 N3 C9 -172.9(11) . .
C8 C9 N3 N4 177.3(9) . .
C10 C9 N3 N4 -2.2(17) . .
C8 C9 N3 C12 -12.8(16) . .
C10 C9 N3 C12 167.7(12) . .
C13 C14 N4 N3 -4.3(14) . .
C15 C14 N4 N3 -176.2(10) . .
C13 C14 N4 Cu2 164.2(10) . .
C15 C14 N4 Cu2 -7.7(13) . .
C12 N3 N4 C14 3.8(13) . .
C9 N3 N4 C14 174.8(10) . .
C12 N3 N4 Cu2 -157.2(10) . .
C9 N3 N4 Cu2 13.8(19) . .
N5 Cu2 N4 C14 3.4(8) . .
I1 Cu2 N4 C14 -118.1(7) . .
I3 Cu2 N4 C14 93.6(7) 2_655 .
Cu3 Cu2 N4 C14 169.5(6) . .
N5 Cu2 N4 N3 163.9(12) . .
I1 Cu2 N4 N3 42.4(12) . .
I3 Cu2 N4 N3 -105.9(12) 2_655 .
Cu3 Cu2 N4 N3 -30.0(14) . .
C16 C15 N5 C18 -2.2(18) . .
C14 C15 N5 C18 176.8(12) . .
C16 C15 N5 Cu2 175.2(10) . .
C14 C15 N5 Cu2 -5.7(14) . .
C17 C18 N5 C15 3(2) . .
C17 C18 N5 Cu2 -174.5(11) . .
N4 Cu2 N5 C15 1.4(8) . .
I1 Cu2 N5 C15 115.5(8) . .
I3 Cu2 N5 C15 -117.6(8) 2_655 .
Cu3 Cu2 N5 C15 -164.7(6) . .
N4 Cu2 N5 C18 178.5(12) . .
I1 Cu2 N5 C18 -67.4(12) . .
I3 Cu2 N5 C18 59.5(12) 2_655 .
Cu3 Cu2 N5 C18 12.5(14) . .
C15 C16 N6 C17 3(3) . .
C18 C17 N6 C16 -3(3) . .
C31 C30 N7 N8 -0.9(10) . .
C31 C30 N7 C27 -175.9(8) . .
C26 C27 N7 C30 -160.3(9) . .
C28 C27 N7 C30 21.5(13) . .
C26 C27 N7 N8 25.1(11) . .
C28 C27 N7 N8 -153.0(8) . .
C31 C32 N8 N7 1.1(9) . .
C33 C32 N8 N7 179.8(7) . .
C31 C32 N8 Cu4 163.4(6) . 1_545
C33 C32 N8 Cu4 -17.9(9) . 1_545
C30 N7 N8 C32 -0.1(9) . .
C27 N7 N8 C32 175.3(7) . .
C30 N7 N8 Cu4 -151.1(7) . 1_545
C27 N7 N8 Cu4 24.3(12) . 1_545
C34 C33 N9 C36 2.3(13) . .
C32 C33 N9 C36 -174.1(8) . .
C34 C33 N9 Cu4 175.8(6) . 1_545
C32 C33 N9 Cu4 -0.5(10) . 1_545
C35 C36 N9 C33 -0.3(14) . .
C35 C36 N9 Cu4 -172.9(7) . 1_545
C33 C34 N10 C35 2.0(13) . .
C33 C34 N10 Cu3 -171.4(7) . 2_635
C36 C35 N10 C34 0.1(14) . .
C36 C35 N10 Cu3 173.2(7) . 2_635
C39' C39 N11 C38 -147(18) . .
C39' C39 N11 C37 96(5) . .
C39 C39' N11 C38 165(9) . .
C39 C39' N11 C37 -87(6) . .
O1 C37 N11 C39 118(7) . .
O1 C37 N11 C39' -150(6) . .
O1 C37 N11 C38 -38(7) . .
